data_1525096
loop_
_publ_author_name
'Pluth, J.J.'
'Smith, J.V.'
'Mortier, W.J.'

_publ_section_title
;
 Positions of cations and molecules in zeolites with the chabazite
 framework. IV. Hydrated and dehydrated Cu2+ exchanged chabazite
;
_journal_name_full 'Materials Research Bulletin'
_journal_page_first 1001
_journal_page_last 1007
_journal_volume 12
_journal_year 1977
_chemical_formula_sum 'Al3.9 Cu1.82 K0.2 O24 Si8.1'
_chemical_name_systematic 'Cu1.82 K0.2 (Al3.9 Si8.1 O24)'
_space_group_IT_number 166
_symmetry_space_group_name_Hall '-P 3* 2'
_symmetry_space_group_name_H-M 'R -3 m :R'
_cell_angle_alpha 92.01
_cell_angle_beta 92.01
_cell_angle_gamma 92.01
_cell_formula_units_Z 1
_cell_length_a 9.31
_cell_length_b 9.31
_cell_length_c 9.31
_cell_volume 805.429
_citation_journal_id_ASTM MRBUAC
_cod_data_source_file Pluth_MRBUAC_1977_243.cif
_cod_data_source_block Al3.9Cu1.82K0.2O24Si8.1
_cod_original_cell_volume 805.4293
_cod_original_sg_symbol_Hall '-R 3 2" (-y+z,x+z,-x+y+z)'
_cod_database_code 1525096

loop_
_symmetry_equiv_pos_as_xyz
x,y,z
z,x,y
y,z,x
-y,-x,-z
-z,-y,-x
-x,-z,-y
-x,-y,-z
-z,-x,-y
-y,-z,-x
y,x,z
z,y,x
x,z,y

loop_
_atom_site_label
_atom_site_type_symbol
_atom_site_fract_x
_atom_site_fract_y
_atom_site_fract_z
_atom_site_occupancy
_atom_site_U_iso_or_equiv
O2 O-2 0.1275 -0.1275 0.5 1 0.0
Si1 Si+4 0.0983 0.3298 0.8668 0.675 0.0
O3 O-2 0.2456 0.2456 0.8796 1 0.0
O4 O-2 0.0212 0.0212 0.2739 1 0.0
Cu1 Cu+2 0.1184 0.1184 0.1184 0.91 0.0
Al1 Al+3 0.0983 0.3298 0.8668 0.325 0.0
O1 O-2 0.2706 -0.2706 0 1 0.0
